data_7125550
loop_
_publ_author_name
'Kretschmer, Winfried P.'
'Dijkhuis, Chris'
'Meetsma, Auke'
'Hessen, Bart'
'Teuben, Jan H.'

_publ_section_title
;
 A highly efficient titanium-based olefin polymerisation catalyst with a
 monoanionic iminoimidazolidide pi-donor ancillary ligand.
;
_journal_issue 6
_journal_name_full 'Chemical communications (Cambridge, England)'
_journal_page_first 608
_journal_page_last 609
_journal_paper_doi 10.1039/b111343g
_journal_year 2002
_chemical_compound_source 'synthesized by the authors / see text'
_chemical_formula_moiety 'C20 H19 Cl2 N3 Ti'
_chemical_formula_sum 'C20 H19 Cl2 N3 Ti'
_chemical_formula_weight 420.15
_space_group_IT_number 19
_space_group_name_Hall 'P 2ac 2ab'
_space_group_name_H-M_alt 'P 21 21 21'
_symmetry_cell_setting orthorhombic
_symmetry_space_group_name_Hall 'P 2ac 2ab'
_symmetry_space_group_name_H-M 'P 21 21 21'
_atom_sites_solution_hydrogens difmap
_atom_sites_solution_primary Patterson
_atom_sites_solution_secondary direct
_cell_angle_alpha 90
_cell_angle_beta 90
_cell_angle_gamma 90
_cell_formula_units_Z 4
_cell_length_a 9.868(1)
_cell_length_b 10.320(1)
_cell_length_c 18.840(1)
_cell_measurement_reflns_used 22
_cell_measurement_temperature 180
_cell_measurement_theta_max 20.46
_cell_measurement_theta_min 16.42
_cell_volume 1918.6(3)
_computing_cell_refinement 'SET4 (de Boer & Duisenberg, 1984)'
_computing_data_collection 'CAD4-UNIX software Version 5.1, 1994'
_computing_data_reduction 'HELENA (Spek, 1997)'
_computing_molecular_graphics
;
PLUTO (Meetsma, 1997) 
PLATON (Spek, 1994, 1996)
;
_computing_publication_material 'PLATON (Spek, 1990)'
_computing_structure_refinement 'SHELXL-97 (Sheldrick, 1997)'
_computing_structure_solution
;
DIRDIF-99 (Beurskens et al., 1999)
;
_diffrn_ambient_temperature 180(2)
_diffrn_measurement_device_type
;
Enraf Nonius CAD-4F diffractometer
;
_diffrn_measurement_method \w/2\q
_diffrn_radiation_detector
;
scintillation NaI crystal with photomultiplier
;
_diffrn_radiation_monochromator 'perpendicular mounted graphite'
_diffrn_radiation_source 'fine focus sealed Philips Mo tube '
_diffrn_radiation_type MoK\a
_diffrn_radiation_wavelength 0.71073
_diffrn_reflns_av_R_equivalents 0.0134
_diffrn_reflns_av_sigmaI/netI 0.0232
_diffrn_reflns_limit_h_max 12
_diffrn_reflns_limit_h_min -12
_diffrn_reflns_limit_k_max 13
_diffrn_reflns_limit_k_min 0
_diffrn_reflns_limit_l_max 24
_diffrn_reflns_limit_l_min 0
_diffrn_reflns_number 4788
_diffrn_reflns_reduction_process
;
Intensity data were corrected for Lorentz and polarization  effects, scale
variation, but not for absorption and reduced to F~o~^2^
;
_diffrn_reflns_theta_max 27.47
_diffrn_reflns_theta_min 2.16
_diffrn_standards_decay_% 'no decay, variation 1.1'
_diffrn_standards_interval_time 180
_diffrn_standards_number 3
_exptl_absorpt_coefficient_mu 0.733
_exptl_crystal_colour yellow
_exptl_crystal_density_diffrn 1.455
_exptl_crystal_density_method 'Not Measured'
_exptl_crystal_description block
_exptl_crystal_F_000 864
_exptl_crystal_size_max 0.500
_exptl_crystal_size_mid 0.120
_exptl_crystal_size_min 0.100
_refine_diff_density_max 0.517
_refine_diff_density_min -0.311
_refine_diff_density_rms 0.057
_refine_ls_abs_structure_details 'Flack H.D. (1983), Acta Cryst. A39, 876-881'
_refine_ls_abs_structure_Flack 0.5
_refine_ls_extinction_method none
_refine_ls_goodness_of_fit_ref 1.062
_refine_ls_hydrogen_treatment refall
_refine_ls_matrix_type full
_refine_ls_number_parameters 311
_refine_ls_number_reflns 4400
_refine_ls_number_restraints 0
_refine_ls_restrained_S_all 1.062
_refine_ls_R_factor_all 0.0374
_refine_ls_R_factor_gt 0.0316
_refine_ls_shift/su_max 0.001
_refine_ls_shift/su_mean 0.000
_refine_ls_structure_factor_coef Fsqd
_refine_ls_weighting_details 'w=1/[\s^2^(Fo^2^)+(0.0434P)^2^+0.3772P] where P=(Fo^2^+2Fc^2^)/3'
_refine_ls_weighting_scheme calc
_refine_ls_wR_factor_gt 0.0735
_refine_ls_wR_factor_ref 0.0764
_reflns_number_gt 4018
_reflns_number_total 4401
_reflns_threshold_expression >2sigma(I)
_cod_data_source_file b111343g.txt
_cod_data_source_block c20h19cl
_cod_depositor_comments
;
The following automatic conversions were performed:

data item '_symmetry_cell_setting' value 'Orthorhombic' was changed
to 'orthorhombic' in accordance with the
/home/saulius/struct/COD-crude-data/automatic-downloads/DataCite-retrospective/RSC/depositions/lib/dictionaries/cif_core.dic
dictionary named 'cif_core.dic' version 2.4.2 last updated on
2011-04-26.

data item '_refine_ls_weighting_scheme' value 'calc
w=1/[\s^2^(Fo^2^)+(0.0434P)^2^+0.3772P] where P=(Fo^2^+2Fc^2^)/3' was
changed to 'calc'. A new data item '_refine_ls_weighting_details' was
created with the value set to
'w=1/[\s^2^(Fo^2^)+(0.0434P)^2^+0.3772P] where P=(Fo^2^+2Fc^2^)/3'.

Automatic conversion script
Id: cif_fix_values 6909 2019-04-08 15:41:33Z antanas 
;
_cod_database_code 7125550

loop_
_symmetry_equiv_pos_as_xyz
x,y,z
1/2-x,-y,1/2+z
1/2+x,1/2-y,-z
-x,1/2+y,1/2-z

loop_
_atom_site_aniso_label
_atom_site_aniso_U_11
_atom_site_aniso_U_22
_atom_site_aniso_U_33
_atom_site_aniso_U_23
_atom_site_aniso_U_13
_atom_site_aniso_U_12
Ti 0.0165(2) 0.0171(2) 0.0237(2) -0.0026(2) -0.0006(2) 0.0023(1)
Cl1 0.0283(3) 0.0385(3) 0.0334(3) -0.0108(3) 0.0066(2) 0.0021(2)
Cl2 0.0425(3) 0.0337(3) 0.0347(3) 0.0042(3) -0.0021(3) 0.0187(3)
N1 0.0189(8) 0.0198(9) 0.0224(9) -0.0021(6) -0.0007(7) -0.0021(6)
N2 0.0193(8) 0.0227(8) 0.0268(9) 0.0013(8) -0.0025(7) 0.0011(8)
N3 0.0222(9) 0.0262(10) 0.0245(9) -0.0001(8) 0.0015(7) 0.0042(8)
C1 0.0316(11) 0.0186(10) 0.0435(13) 0.0002(10) 0.0020(12) -0.0016(10)
C2 0.0231(11) 0.0135(10) 0.0499(14) -0.0061(9) 0.0051(10) 0.0003(8)
C3 0.0377(13) 0.0248(11) 0.0326(12) -0.0131(10) 0.0069(12) -0.0042(10)
C4 0.0267(12) 0.0303(13) 0.0461(16) -0.0126(11) -0.0077(11) -0.0019(10)
C5 0.0234(10) 0.0270(11) 0.0478(15) -0.0098(11) 0.0072(11) -0.0060(8)
C6 0.0248(9) 0.0131(9) 0.0254(11) 0.0004(8) 0.0007(8) -0.0032(8)
C7 0.0180(10) 0.0263(12) 0.0327(11) 0.0036(10) -0.0010(8) 0.0030(9)
C8 0.0229(12) 0.0318(13) 0.0334(12) 0.0022(10) 0.0026(10) 0.0066(9)
C9 0.0238(10) 0.0295(12) 0.0249(11) 0.0017(9) 0.0031(9) -0.0011(9)
C10 0.0368(14) 0.0359(14) 0.0328(13) -0.0045(11) 0.0032(11) 0.0046(11)
C11 0.0539(18) 0.0554(19) 0.0343(15) -0.0120(14) 0.0049(13) 0.0047(15)
C12 0.0463(16) 0.070(2) 0.0251(13) -0.0013(15) -0.0004(12) 0.0033(16)
C13 0.0316(13) 0.0535(17) 0.0309(13) 0.0094(12) 0.0028(10) 0.0051(13)
C14 0.0276(12) 0.0317(13) 0.0280(12) 0.0037(10) 0.0039(9) -0.0012(10)
C15 0.0274(11) 0.0220(11) 0.0265(11) 0.0021(9) -0.0030(9) 0.0007(9)
C16 0.0257(12) 0.0560(18) 0.0312(13) 0.0009(13) -0.0041(10) -0.0067(12)
C17 0.0301(13) 0.082(2) 0.0312(14) 0.0065(15) 0.0030(11) -0.0013(16)
C18 0.0437(16) 0.089(3) 0.0223(13) 0.0014(14) -0.0008(11) 0.0036(17)
C19 0.0391(14) 0.080(2) 0.0297(13) -0.0043(14) -0.0093(11) -0.0096(16)
C20 0.0262(12) 0.0513(16) 0.0295(12) 0.0031(12) -0.0066(9) -0.0062(11)

loop_
_atom_site_label
_atom_site_type_symbol
_atom_site_thermal_displace_type
_atom_site_fract_x
_atom_site_fract_y
_atom_site_fract_z
_atom_site_occupancy
_atom_site_U_iso_or_equiv
Ti Ti Uani 0.24172(3) 0.63439(3) 0.24863(2) 1.000 0.0191(1)
Cl1 Cl Uani 0.35330(6) 0.56072(6) 0.14904(3) 1.000 0.0334(2)
Cl2 Cl Uani 0.30955(7) 0.48457(6) 0.33097(3) 1.000 0.0370(2)
N1 N Uani 0.06634(17) 0.60076(17) 0.23227(9) 1.000 0.0204(5)
N2 N Uani -0.14722(18) 0.64025(19) 0.17745(10) 1.000 0.0229(5)
N3 N Uani -0.13416(19) 0.65379(19) 0.29433(10) 1.000 0.0243(5)
C1 C Uani 0.2505(3) 0.8531(2) 0.21813(14) 1.000 0.0312(7)
C2 C Uani 0.1628(2) 0.8427(2) 0.27647(14) 1.000 0.0288(7)
C3 C Uani 0.2383(3) 0.8000(2) 0.33501(14) 1.000 0.0317(7)
C4 C Uani 0.3740(3) 0.7876(3) 0.31309(15) 1.000 0.0344(8)
C5 C Uani 0.3827(2) 0.8204(2) 0.24183(15) 1.000 0.0327(7)
C6 C Uani -0.0623(2) 0.6300(2) 0.23398(11) 1.000 0.0211(6)
C7 C Uani -0.2883(2) 0.6516(2) 0.20084(13) 1.000 0.0257(6)
C8 C Uani -0.2738(3) 0.6923(3) 0.27782(14) 1.000 0.0294(7)
C9 C Uani -0.0822(2) 0.6536(2) 0.36423(12) 1.000 0.0261(6)
C10 C Uani -0.1117(3) 0.7579(3) 0.40904(14) 1.000 0.0352(8)
C11 C Uani -0.0630(3) 0.7559(3) 0.47814(16) 1.000 0.0479(10)
C12 C Uani 0.0152(3) 0.6545(4) 0.50214(15) 1.000 0.0471(10)
C13 C Uani 0.0443(3) 0.5516(3) 0.45790(14) 1.000 0.0387(8)
C14 C Uani -0.0056(2) 0.5501(3) 0.38875(13) 1.000 0.0291(7)
C15 C Uani -0.1153(2) 0.6209(2) 0.10468(12) 1.000 0.0253(6)
C16 C Uani 0.0115(3) 0.6495(3) 0.07708(14) 1.000 0.0376(8)
C17 C Uani 0.0361(3) 0.6316(4) 0.00548(15) 1.000 0.0478(9)
C18 C Uani -0.0636(3) 0.5860(4) -0.03877(15) 1.000 0.0517(12)
C19 C Uani -0.1890(3) 0.5581(4) -0.01169(15) 1.000 0.0496(9)
C20 C Uani -0.2166(2) 0.5753(3) 0.05981(14) 1.000 0.0357(8)
H1 H Uiso 0.224(3) 0.876(3) 0.1731(15) 1.000 0.034(7)
H2 H Uiso 0.066(3) 0.860(3) 0.2733(13) 1.000 0.029(7)
H3 H Uiso 0.202(3) 0.785(3) 0.3777(15) 1.000 0.033(7)
H4 H Uiso 0.436(3) 0.757(3) 0.3384(16) 1.000 0.045(9)
H5 H Uiso 0.460(3) 0.813(3) 0.2168(15) 1.000 0.041(8)
H7 H Uiso -0.335(2) 0.565(2) 0.1959(12) 1.000 0.016(5)
H7' H Uiso -0.335(3) 0.718(3) 0.1743(15) 1.000 0.033(7)
H8 H Uiso -0.282(3) 0.780(3) 0.2841(15) 1.000 0.036(8)
H8' H Uiso -0.329(3) 0.652(3) 0.3069(14) 1.000 0.028(7)
H10 H Uiso -0.161(3) 0.829(3) 0.3906(14) 1.000 0.031(7)
H11 H Uiso -0.084(4) 0.839(4) 0.508(2) 1.000 0.074(12)
H12 H Uiso 0.054(3) 0.646(3) 0.5460(18) 1.000 0.051(9)
H13 H Uiso 0.101(3) 0.477(4) 0.4746(18) 1.000 0.057(10)
H14 H Uiso 0.010(3) 0.484(3) 0.3583(14) 1.000 0.028(7)
H16 H Uiso 0.081(3) 0.677(3) 0.1072(15) 1.000 0.036(8)
H17 H Uiso 0.121(3) 0.650(3) -0.0097(14) 1.000 0.030(7)
H18 H Uiso -0.043(4) 0.585(4) -0.087(2) 1.000 0.081(13)
H19 H Uiso -0.264(3) 0.527(3) -0.0416(17) 1.000 0.061(10)
H20 H Uiso -0.307(3) 0.564(3) 0.0764(16) 1.000 0.046(8)

loop_
_atom_type_symbol
_atom_type_description
_atom_type_scat_dispersion_real
_atom_type_scat_dispersion_imag
_atom_type_scat_source
Ti Ti 0.2776 0.4457 'International Tables Vol C Tables 4.2.6.8 and 6.1.1.4'
N N 0.0061 0.0033 'International Tables Vol C Tables 4.2.6.8 and 6.1.1.4'
Cl Cl 0.1484 0.1585 'International Tables Vol C Tables 4.2.6.8 and 6.1.1.4'
H H 0.0000 0.0000 'International Tables Vol C Tables 4.2.6.8 and 6.1.1.4'
C C 0.0033 0.0016 'International Tables Vol C Tables 4.2.6.8 and 6.1.1.4'

loop_
_geom_angle_atom_site_label_1
_geom_angle_atom_site_label_2
_geom_angle_atom_site_label_3
_geom_angle
_geom_angle_publ_flag
Cl1 Ti Cl2 100.90(2) yes
Cl1 Ti N1 104.92(6) yes
Cl1 Ti C1 95.80(7) yes
Cl1 Ti C2 130.01(7) yes
Cl1 Ti C3 143.81(7) yes
Cl1 Ti C4 111.84(7) yes
Cl1 Ti C5 86.72(7) yes
Cl2 Ti N1 105.55(6) yes
Cl2 Ti C1 144.09(7) yes
Cl2 Ti C2 124.35(7) yes
Cl2 Ti C3 91.49(6) yes
Cl2 Ti C4 86.71(7) yes
Cl2 Ti C5 114.28(6) yes
N1 Ti C1 100.43(9) yes
N1 Ti C2 83.99(8) yes
N1 Ti C3 104.19(9) yes
N1 Ti C4 138.18(9) yes
N1 Ti C5 135.50(8) yes
C1 Ti C2 34.92(9) yes
C1 Ti C3 57.95(9) yes
C1 Ti C4 57.50(10) yes
C1 Ti C5 35.11(9) yes
C2 Ti C3 34.66(9) yes
C2 Ti C4 57.31(9) yes
C2 Ti C5 57.70(7) yes
C3 Ti C4 34.51(10) yes
C3 Ti C5 57.32(9) yes
C4 Ti C5 33.91(10) yes
Ti N1 C6 152.92(16) yes
C6 N2 C7 110.88(18) yes
C6 N2 C15 127.48(18) yes
C7 N2 C15 120.81(18) yes
C6 N3 C8 111.14(18) yes
C6 N3 C9 126.06(18) yes
C8 N3 C9 122.59(19) yes
Ti C1 C2 73.13(13) yes
Ti C1 C5 74.12(12) yes
C2 C1 C5 107.6(2) no
Ti C2 C1 71.95(12) yes
Ti C2 C3 73.23(12) yes
C1 C2 C3 108.2(2) no
Ti C3 C2 72.11(14) yes
Ti C3 C4 73.63(16) yes
C2 C3 C4 107.7(2) no
Ti C4 C3 71.86(15) yes
Ti C4 C5 72.70(15) yes
C3 C4 C5 108.7(2) no
Ti C5 C1 70.77(12) yes
Ti C5 C4 73.39(15) yes
C1 C5 C4 107.8(2) no
N1 C6 N2 126.74(19) yes
N1 C6 N3 124.65(19) yes
N2 C6 N3 108.60(17) yes
N2 C7 C8 102.72(18) yes
N3 C8 C7 102.5(2) yes
N3 C9 C10 119.1(2) yes
N3 C9 C14 120.6(2) yes
C10 C9 C14 120.3(2) no
C9 C10 C11 118.9(3) no
C10 C11 C12 120.9(3) no
C11 C12 C13 120.2(3) no
C12 C13 C14 120.0(3) no
C9 C14 C13 119.7(3) no
N2 C15 C16 122.1(2) yes
N2 C15 C20 118.33(19) yes
C16 C15 C20 119.5(2) no
C15 C16 C17 119.7(3) no
C16 C17 C18 120.8(3) no
C17 C18 C19 119.6(3) no
C18 C19 C20 120.9(3) no
C15 C20 C19 119.5(2) no
Ti C1 H1 117.8(19) no
C2 C1 H1 124.6(19) no
C5 C1 H1 127.8(19) no
Ti C2 H2 118.7(18) no
C1 C2 H2 122.9(15) no
C3 C2 H2 128.8(15) no
Ti C3 H3 120(2) no
C2 C3 H3 123.3(19) no
C4 C3 H3 129.0(19) no
Ti C4 H4 116(2) no
C3 C4 H4 124(2) no
C5 C4 H4 127(2) no
Ti C5 H5 117(2) no
C1 C5 H5 129.4(19) no
C4 C5 H5 122.6(19) no
N2 C7 H7 109.6(12) no
N2 C7 H7' 110.8(17) no
C8 C7 H7 112.1(13) no
C8 C7 H7' 110.1(17) no
H7 C7 H7' 111(2) no
N3 C8 H8 108.8(19) no
N3 C8 H8' 108.8(19) no
C7 C8 H8 112.9(18) no
C7 C8 H8' 114.0(19) no
H8 C8 H8' 109(3) no
C9 C10 H10 118.8(17) no
C11 C10 H10 122.3(17) no
C10 C11 H11 115(2) no
C12 C11 H11 124(2) no
C11 C12 H12 127(2) no
C13 C12 H12 113(2) no
C12 C13 H13 121(2) no
C14 C13 H13 119(2) no
C9 C14 H14 117.5(18) no
C13 C14 H14 122.8(18) no
C15 C16 H16 119.9(18) no
C17 C16 H16 120.3(18) no
C16 C17 H17 116.3(17) no
C18 C17 H17 122.9(17) no
C17 C18 H18 116(2) no
C19 C18 H18 124(2) no
C18 C19 H19 122.3(18) no
C20 C19 H19 116.8(18) no
C15 C20 H20 121.0(18) no
C19 C20 H20 119.2(18) no

loop_
_geom_bond_atom_site_label_1
_geom_bond_atom_site_label_2
_geom_bond_distance
_geom_bond_publ_flag
Ti Cl1 2.3045(7) yes
Ti Cl2 2.2902(7) yes
Ti N1 1.7918(17) yes
Ti C1 2.331(2) yes
Ti C2 2.346(2) yes
Ti C3 2.360(2) yes
Ti C4 2.383(3) yes
Ti C5 2.374(2) yes
N1 C6 1.305(3) yes
N2 C6 1.359(3) yes
N2 C7 1.465(3) yes
N2 C15 1.421(3) yes
N3 C6 1.362(3) yes
N3 C8 1.467(4) yes
N3 C9 1.413(3) yes
C1 C2 1.403(4) no
C1 C5 1.420(4) no
C2 C3 1.402(4) no
C3 C4 1.407(4) no
C4 C5 1.387(4) no
C7 C8 1.517(4) no
C9 C10 1.399(4) no
C9 C14 1.388(3) no
C10 C11 1.388(4) no
C11 C12 1.377(5) no
C12 C13 1.380(5) no
C13 C14 1.393(4) no
C15 C16 1.387(4) no
C15 C20 1.391(3) no
C16 C17 1.383(4) no
C17 C18 1.373(4) no
C18 C19 1.369(4) no
C19 C20 1.386(4) no
C1 H1 0.92(3) no
C2 H2 0.97(3) no
C3 H3 0.89(3) no
C4 H4 0.84(3) no
C5 H5 0.90(3) no
C7 H7 1.01(2) no
C7 H7' 0.97(3) no
C8 H8 0.92(3) no
C8 H8' 0.88(3) no
C10 H10 0.95(3) no
C11 H11 1.05(4) no
C12 H12 0.91(3) no
C13 H13 1.00(4) no
C14 H14 0.90(3) no
C16 H16 0.93(3) no
C17 H17 0.91(3) no
C18 H18 0.93(4) no
C19 H19 0.98(3) no
C20 H20 0.95(3) no

loop_
_geom_contact_atom_site_label_1
_geom_contact_atom_site_label_2
_geom_contact_distance
_geom_contact_site_symmetry_2
_geom_contact_publ_flag
Ti C9 3.873(2) . no
Ti C14 3.699(2) . no
Ti C16 3.954(3) . no
Ti H14 3.45(3) . no
Ti H16 3.13(3) . no
Cl2 C13 3.612(3) . no
Cl2 C7 3.494(2) 4_545 no
Cl2 C18 3.583(3) 2_565 no
Cl2 C14 3.364(2) . no
Cl1 H10 3.14(3) 4_545 no
Cl1 H12 3.03(3) 2_564 no
Cl1 H16 3.05(3) . no
Cl2 H18 2.87(4) 2_565 no
Cl2 H14 3.00(3) . no
Cl2 H5 3.02(3) 4_645 no
Cl2 H7' 2.76(3) 4_545 no
Cl2 H8 3.04(3) 4_545 no
N1 C14 3.077(3) . no
N1 C16 3.016(3) . no
N2 C2 3.195(3) 4_545 no
N3 C1 3.317(3) 4_545 no
N1 H16 2.49(3) . no
N1 H14 2.72(3) . no
N1 H2 2.81(3) 4_545 no
N3 H2 2.93(3) . no
C1 N3 3.317(3) 4_555 no
C1 C6 3.525(3) 4_555 no
C1 C7 3.458(3) 4_555 no
C1 C8 3.509(4) 4_555 no
C2 C6 3.133(3) 4_555 no
C2 C9 3.520(3) . no
C2 N2 3.195(3) 4_555 no
C2 C7 3.447(3) 4_555 no
C3 C20 3.471(4) 4_555 no
C3 C9 3.548(3) . no
C6 C1 3.525(3) 4_545 no
C6 C2 3.133(3) 4_545 no
C7 C1 3.458(3) 4_545 no
C7 Cl2 3.494(2) 4_555 no
C7 C2 3.447(3) 4_545 no
C8 C1 3.509(4) 4_545 no
C9 C2 3.520(3) . no
C9 C3 3.548(3) . no
C9 Ti 3.873(2) . no
C13 Cl2 3.612(3) . no
C14 N1 3.077(3) . no
C14 Ti 3.699(2) . no
C14 Cl2 3.364(2) . no
C16 N1 3.016(3) . no
C16 Ti 3.954(3) . no
C18 Cl2 3.583(3) 2_564 no
C20 C3 3.471(4) 4_545 no
C1 H7 2.85(2) 4_555 no
C2 H7 2.90(2) 4_555 no
C3 H7 2.95(2) 4_555 no
C4 H7 2.89(2) 4_555 no
C5 H7 2.82(2) 4_555 no
C6 H14 2.87(3) . no
C6 H16 2.82(3) . no
C6 H2 2.79(3) 4_545 no
C6 H2 2.79(3) . no
C7 H20 2.52(3) . no
C7 H5 3.01(3) 1_455 no
C8 H10 2.78(3) . no
C9 H19 2.99(3) 2_465 no
C10 H8' 3.08(3) . no
C10 H8 2.90(3) . no
C13 H19 2.88(3) 2_465 no
C14 H1 3.04(3) 4_545 no
C14 H19 2.74(3) 2_465 no
C17 H11 3.07(4) 4_545 no
C18 H11 2.99(4) 4_545 no
C20 H7 2.82(2) . no
C20 H7' 2.86(3) . no
H1 C14 3.04(3) 4_555 no
H2 N3 2.93(3) . no
H2 C6 2.79(3) . no
H2 N1 2.81(3) 4_555 no
H2 C6 2.79(3) 4_555 no
H5 C7 3.01(3) 1_655 no
H5 H7' 2.39(4) 1_655 no
H5 Cl2 3.02(3) 4_655 no
H7 C20 2.82(2) . no
H7 H20 2.27(4) . no
H7 C1 2.85(2) 4_545 no
H7 C2 2.90(2) 4_545 no
H7 C3 2.95(2) 4_545 no
H7 C4 2.89(2) 4_545 no
H7 C5 2.82(2) 4_545 no
H7' C20 2.86(3) . no
H7' H5 2.39(4) 1_455 no
H7' H20 2.45(4) . no
H7' Cl2 2.76(3) 4_555 no
H8 C10 2.90(3) . no
H8 H10 2.39(4) . no
H8 Cl2 3.04(3) 4_555 no
H8' C10 3.08(3) . no
H10 C8 2.78(3) . no
H10 H8 2.39(4) . no
H10 Cl1 3.14(3) 4_555 no
H11 C17 3.07(4) 4_555 no
H11 C18 2.99(4) 4_555 no
H12 Cl1 3.03(3) 2_565 no
H14 Ti 3.45(3) . no
H14 Cl2 3.00(3) . no
H14 N1 2.72(3) . no
H14 C6 2.87(3) . no
H16 Ti 3.13(3) . no
H16 Cl1 3.05(3) . no
H16 N1 2.49(3) . no
H16 C6 2.82(3) . no
H18 Cl2 2.87(4) 2_564 no
H19 C9 2.99(3) 2_464 no
H19 C13 2.88(3) 2_464 no
H19 C14 2.74(3) 2_464 no
H20 C7 2.52(3) . no
H20 H7 2.27(4) . no
H20 H7' 2.45(4) . no

loop_
_geom_hbond_atom_site_label_D
_geom_hbond_atom_site_label_H
_geom_hbond_atom_site_label_A
_geom_hbond_distance_DH
_geom_hbond_distance_HA
_geom_hbond_distance_DA
_geom_hbond_angle_DHA
_geom_hbond_site_symmetry_A
_geom_hbond_publ_flag
C7 H7' Cl2 0.97(3) 2.76(3) 3.494(2) 133(2) 4_555 yes
C16 H16 N1 0.93(3) 2.49(3) 3.016(3) 116(2) . yes

loop_
_geom_torsion_atom_site_label_1
_geom_torsion_atom_site_label_2
_geom_torsion_atom_site_label_3
_geom_torsion_atom_site_label_4
_geom_torsion
_geom_torsion_publ_flag
Cl1 Ti N1 C6 -139.0(3) no
Cl2 Ti N1 C6 114.9(3) no
C1 Ti N1 C6 -40.0(4) no
C2 Ti N1 C6 -9.1(3) no
C3 Ti N1 C6 19.3(4) no
C4 Ti N1 C6 12.1(4) no
C5 Ti N1 C6 -38.2(4) no
Cl1 Ti C1 C2 169.65(13) no
Cl1 Ti C1 C5 -75.86(15) no
Cl2 Ti C1 C2 -72.69(19) no
Cl2 Ti C1 C5 41.8(2) no
N1 Ti C1 C2 63.27(15) no
N1 Ti C1 C5 177.77(15) no
C2 Ti C1 C5 114.5(2) no
C3 Ti C1 C2 -37.02(14) no
C3 Ti C1 C5 77.47(17) no
C4 Ti C1 C2 -78.10(16) no
C4 Ti C1 C5 36.40(16) no
C5 Ti C1 C2 -114.5(2) no
Cl1 Ti C2 C1 -13.50(17) no
Cl1 Ti C2 C3 -129.70(14) no
Cl2 Ti C2 C1 137.29(14) no
Cl2 Ti C2 C3 21.09(16) no
N1 Ti C2 C1 -117.96(16) no
N1 Ti C2 C3 125.84(15) no
C1 Ti C2 C3 -116.2(2) no
C3 Ti C2 C1 116.2(2) no
C4 Ti C2 C1 78.70(16) no
C4 Ti C2 C3 -37.50(15) no
C5 Ti C2 C1 38.25(15) no
C5 Ti C2 C3 -77.95(16) no
Cl1 Ti C3 C2 86.44(18) no
Cl1 Ti C3 C4 -28.8(2) no
Cl2 Ti C3 C2 -162.71(13) no
Cl2 Ti C3 C4 82.00(15) no
N1 Ti C3 C2 -56.26(15) no
N1 Ti C3 C4 -171.55(16) no
C1 Ti C3 C2 37.30(14) no
C1 Ti C3 C4 -77.99(17) no
C2 Ti C3 C4 -115.3(2) no
C4 Ti C3 C2 115.3(2) no
C5 Ti C3 C2 79.13(14) no
C5 Ti C3 C4 -36.16(15) no
Cl1 Ti C4 C3 162.13(13) no
Cl1 Ti C4 C5 45.03(16) no
Cl2 Ti C4 C3 -97.44(15) no
Cl2 Ti C4 C5 145.46(14) no
N1 Ti C4 C3 12.3(2) no
N1 Ti C4 C5 -104.76(17) no
C1 Ti C4 C3 79.39(17) no
C1 Ti C4 C5 -37.72(14) no
C2 Ti C4 C3 37.67(15) no
C2 Ti C4 C5 -79.44(16) no
C3 Ti C4 C5 -117.1(2) no
C5 Ti C4 C3 117.1(2) no
Cl1 Ti C5 C1 104.91(15) no
Cl1 Ti C5 C4 -138.88(15) no
Cl2 Ti C5 C1 -154.60(13) no
Cl2 Ti C5 C4 -38.39(16) no
N1 Ti C5 C1 -3.1(2) no
N1 Ti C5 C4 113.08(17) no
C1 Ti C5 C4 116.2(2) no
C2 Ti C5 C1 -38.04(15) no
C2 Ti C5 C4 78.17(17) no
C3 Ti C5 C1 -79.40(16) no
C3 Ti C5 C4 36.81(16) no
C4 Ti C5 C1 -116.2(2) no
N1 Ti C2 H2 0.3(17) no
C1 Ti C2 H2 118.2(17) no
C3 Ti C2 H2 -125.6(17) no
C4 Ti C2 H2 -163.1(17) no
C5 Ti C2 H2 156.5(17) no
Cl1 Ti C3 H3 -155(2) no
Cl2 Ti C3 H3 -44(2) no
N1 Ti C3 H3 62(2) no
C1 Ti C3 H3 156(2) no
C2 Ti C3 H3 119(2) no
C4 Ti C3 H3 -126(2) no
C5 Ti C3 H3 -162(2) no
Cl1 Ti C4 H4 -78(2) no
Cl2 Ti C4 H4 22(2) no
N1 Ti C4 H4 132(2) no
C1 Ti C4 H4 -161(2) no
C2 Ti C4 H4 158(2) no
C3 Ti C4 H4 120(2) no
C5 Ti C4 H4 -123(2) no
Cl1 Ti C5 H5 -20(2) no
Cl2 Ti C5 H5 80(2) no
N1 Ti C5 H5 -128(2) no
C1 Ti C5 H5 -125(2) no
C2 Ti C5 H5 -163(2) no
C3 Ti C5 H5 155(2) no
C4 Ti C5 H5 119(2) no
C2 Ti C1 H1 -121(2) no
C3 Ti C1 H1 -158(2) no
C4 Ti C1 H1 161(2) no
C5 Ti C1 H1 125(2) no
Cl1 Ti C2 H2 104.7(17) no
Cl2 Ti C2 H2 -104.5(17) no
Cl1 Ti C1 H1 49(2) no
Cl2 Ti C1 H1 167(2) no
N1 Ti C1 H1 -57(2) no
Ti N1 C6 N2 120.0(3) no
Ti N1 C6 N3 -60.9(4) no
C7 N2 C6 N3 -9.3(2) no
C6 N2 C7 C8 18.5(2) no
C15 N2 C6 N1 0.4(4) no
C15 N2 C6 N3 -178.8(2) no
C7 N2 C6 N1 169.9(2) no
C7 N2 C15 C16 159.4(2) no
C7 N2 C15 C20 -18.7(3) no
C15 N2 C7 C8 -171.2(2) no
C6 N2 C15 C16 -32.1(3) no
C6 N2 C15 C20 149.8(2) no
C8 N3 C6 N1 176.2(2) no
C8 N3 C6 N2 -4.6(3) no
C9 N3 C6 N1 1.4(3) no
C6 N3 C9 C10 131.1(2) no
C6 N3 C9 C14 -50.4(3) no
C8 N3 C9 C10 -43.1(3) no
C8 N3 C9 C14 135.4(2) no
C9 N3 C6 N2 -179.4(2) no
C6 N3 C8 C7 15.6(3) no
C9 N3 C8 C7 -169.35(19) no
C5 C1 C2 C3 -1.9(2) no
Ti C1 C5 C4 -64.55(18) no
C2 C1 C5 Ti 66.00(15) no
C2 C1 C5 C4 1.5(3) no
Ti C1 C2 C3 64.74(15) no
C5 C1 C2 Ti -66.67(15) no
Ti C2 C3 C4 65.57(18) no
C1 C2 C3 C4 1.7(3) no
C1 C2 C3 Ti -63.91(15) no
C2 C3 C4 Ti -64.56(16) no
C2 C3 C4 C5 -0.8(3) no
Ti C3 C4 C5 63.81(19) no
C3 C4 C5 C1 -0.4(3) no
Ti C4 C5 C1 62.83(16) no
C3 C4 C5 Ti -63.27(19) no
N2 C7 C8 N3 -19.5(2) no
N3 C9 C10 C11 178.6(2) no
C14 C9 C10 C11 0.1(4) no
N3 C9 C14 C13 -179.8(2) no
C10 C9 C14 C13 -1.3(4) no
C9 C10 C11 C12 1.2(4) no
C10 C11 C12 C13 -1.2(5) no
C11 C12 C13 C14 -0.1(5) no
C12 C13 C14 C9 1.3(4) no
N2 C15 C16 C17 -178.5(3) no
C20 C15 C16 C17 -0.4(4) no
N2 C15 C20 C19 178.7(3) no
C16 C15 C20 C19 0.5(4) no
C15 C16 C17 C18 0.1(5) no
C16 C17 C18 C19 0.1(6) no
C17 C18 C19 C20 0.0(6) no
C18 C19 C20 C15 -0.3(5) no
